data_4135174
loop_
_publ_author_name
'Yan, Yong'
'Carrington, Elliot J.'
'P\'etuya, R\'emi'
'Whitehead, George F. S.'
'Verma, Ajay'
'Hylton, Rebecca K.'
'Tang, Chiu C.'
'Berry, Neil G.'
'Darling, George R.'
'Dyer, Matthew S.'
'Antypov, Dmytro'
'Katsoulidis, Alexandros P.'
'Rosseinsky, Matthew J.'

_publ_section_title
;
 Amino Acid Residues Determine the Response of Flexible Metal-Organic
 Frameworks to Guests.
;
_journal_name_full 'Journal of the American Chemical Society'
_journal_paper_doi 10.1021/jacs.0c03853
_journal_year 2020
_chemical_absolute_configuration syn
_chemical_formula_moiety 'Zn C7 H7 N3 O3, 0.77(C2 H6 O S)'
_chemical_formula_sum 'C8.54 H11.62 N3 O3.77 S0.77 Zn'
_chemical_formula_weight 306.65
_space_group_crystal_system trigonal
_space_group_IT_number 146
_space_group_name_Hall 'R 3'
_space_group_name_H-M_alt 'R 3 :H'
_atom_sites_solution_hydrogens geom
_atom_sites_solution_primary dual
_audit_creation_date 2019-08-09
_audit_creation_method
;
Olex2 1.2
(compiled 2018.05.29 svn.r3508 for OlexSys, GUI svn.r5506)
;
_cell_angle_alpha 90
_cell_angle_beta 90
_cell_angle_gamma 120
_cell_formula_units_Z 18
_cell_length_a 28.3977(8)
_cell_length_b 28.3977(8)
_cell_length_c 10.1062(2)
_cell_measurement_reflns_used 16743
_cell_measurement_temperature 100
_cell_measurement_theta_max 32.5950
_cell_measurement_theta_min 2.1600
_cell_volume 7058.1(3)
_computing_cell_refinement 'CrysAlisPro 1.171.40.45a (Rigaku OD, 2019)'
_computing_data_collection 'CrysAlisPro 1.171.40.45a (Rigaku OD, 2019)'
_computing_data_reduction 'CrysAlisPro 1.171.40.45a (Rigaku OD, 2019)'
_computing_molecular_graphics 'Olex2 (Dolomanov et al., 2009)'
_computing_publication_material 'Olex2 (Dolomanov et al., 2009)'
_computing_structure_refinement 'ShelXL (Sheldrick, 2015)'
_computing_structure_solution 'ShelXT (Sheldrick, 2015)'
_diffrn_ambient_temperature 100
_diffrn_detector 'CCD plate'
_diffrn_measured_fraction_theta_full 1.000
_diffrn_measured_fraction_theta_max 0.964
_diffrn_measurement_details
;
List of Runs (angles in degrees, time in seconds):

  # Type    Start    End  Width  t~exp~   \w     \q     \k     \f   Frames
--------------------------------------------------------------------------
  1  \w   -110.00  15.00   0.50    2.00    --  -20.00 -68.00   0.00  250
  2  \w   -110.00  15.00   0.50    2.00    --  -20.00 -68.00 120.00  250
  3  \w   -110.00  15.00   0.50    2.00    --  -20.00 -68.00 240.00  250
  4  \w   -110.00  15.00   0.50    2.00    --  -20.00 -30.00  90.00  250
  5  \w    -90.00  90.00   0.50    1.00    --    0.00   0.00   0.00  360
;
_diffrn_measurement_device 'abstract diffractometer'
_diffrn_measurement_device_type 'Rigaku Mo Rotating Anode Source With Saturn Detector'
_diffrn_measurement_method '\w scans'
_diffrn_orient_matrix_type 'CrysAlisPro convention (1999,Acta A55,543-557)'
_diffrn_orient_matrix_UB_11 0.0262968000
_diffrn_orient_matrix_UB_12 0.0029211000
_diffrn_orient_matrix_UB_13 -0.0021471000
_diffrn_orient_matrix_UB_21 0.0090976000
_diffrn_orient_matrix_UB_22 0.0207926000
_diffrn_orient_matrix_UB_23 0.0485604000
_diffrn_orient_matrix_UB_31 -0.0075445000
_diffrn_orient_matrix_UB_32 -0.0197854000
_diffrn_orient_matrix_UB_33 0.0505993000
_diffrn_radiation_monochromator graphite
_diffrn_radiation_probe x-ray
_diffrn_radiation_type MoK\a
_diffrn_radiation_wavelength 0.71073
_diffrn_reflns_av_R_equivalents 0.0508
_diffrn_reflns_av_unetI/netI 0.0513
_diffrn_reflns_Laue_measured_fraction_full 1.000
_diffrn_reflns_Laue_measured_fraction_max 0.964
_diffrn_reflns_limit_h_max 43
_diffrn_reflns_limit_h_min -41
_diffrn_reflns_limit_k_max 41
_diffrn_reflns_limit_k_min -40
_diffrn_reflns_limit_l_max 12
_diffrn_reflns_limit_l_min -15
_diffrn_reflns_number 48337
_diffrn_reflns_point_group_measured_fraction_full 0.993
_diffrn_reflns_point_group_measured_fraction_max 0.871
_diffrn_reflns_theta_full 25.242
_diffrn_reflns_theta_max 32.890
_diffrn_reflns_theta_min 2.179
_diffrn_source 'fine-focus sealed X-ray tube'
_diffrn_source_type 'Enhance (Mo) X-ray Source'
_exptl_absorpt_coefficient_mu 1.672
_exptl_absorpt_correction_T_max 1.00000
_exptl_absorpt_correction_T_min 0.55898
_exptl_absorpt_correction_type multi-scan
_exptl_absorpt_process_details
;
CrysAlisPro 1.171.40.45a (Rigaku Oxford Diffraction, 2019)
Empirical absorption correction using spherical harmonics,
 implemented in SCALE3 ABSPACK scaling algorithm.
;
_exptl_crystal_colour white
_exptl_crystal_colour_primary white
_exptl_crystal_density_diffrn 1.299
_exptl_crystal_description needle
_exptl_crystal_F_000 2814
_exptl_crystal_size_max 0.3
_exptl_crystal_size_mid 0.05
_exptl_crystal_size_min 0.05
_refine_diff_density_max 2.833
_refine_diff_density_min -0.823
_refine_diff_density_rms 0.176
_refine_ls_abs_structure_details
;
 Flack x determined using 2882 quotients [(I+)-(I-)]/[(I+)+(I-)]
 (Parsons, Flack and Wagner, Acta Cryst. B69 (2013) 249-259).
;
_refine_ls_abs_structure_Flack 0.030(10)
_refine_ls_extinction_method none
_refine_ls_goodness_of_fit_ref 1.043
_refine_ls_hydrogen_treatment constr
_refine_ls_matrix_type full
_refine_ls_number_parameters 326
_refine_ls_number_reflns 10219
_refine_ls_number_restraints 9
_refine_ls_restrained_S_all 1.046
_refine_ls_R_factor_all 0.0942
_refine_ls_R_factor_gt 0.0761
_refine_ls_shift/su_max 0.000
_refine_ls_shift/su_mean 0.000
_refine_ls_structure_factor_coef Fsqd
_refine_ls_weighting_details 'w=1/[\s^2^(Fo^2^)+(0.1410P)^2^+42.5599P] where P=(Fo^2^+2Fc^2^)/3'
_refine_ls_weighting_scheme calc
_refine_ls_wR_factor_gt 0.2156
_refine_ls_wR_factor_ref 0.2273
_reflns_Friedel_coverage 0.806
_reflns_Friedel_fraction_full 0.987
_reflns_Friedel_fraction_max 0.777
_reflns_number_gt 8214
_reflns_number_total 10219
_reflns_threshold_expression 'I > 2\s(I)'
_cod_data_source_file ZnAlaPyr_DMSO_100K.cif
_cod_data_source_block ZnAlaPyr_DMSO_100K
_cod_original_cell_volume 7058.0(4)
_cod_original_sg_symbol_H-M 'R 3'
_cod_database_code 4135174
_shelx_shelxl_version_number 2014/7
_chemical_oxdiff_formula ZnC15H15N3O3
_shelx_space_group_comment
;
The symmetry employed for this shelxl refinement is uniquely defined
by the following loop, which should always be used as a source of
symmetry information in preference to the above space-group names.
They are only intended as comments.
;
_shelx_estimated_absorpt_t_max 0.921
_shelx_estimated_absorpt_t_min 0.634
_reflns_odcompleteness_completeness 96.35
_reflns_odcompleteness_iscentric 1
_reflns_odcompleteness_theta 32.82
_olex2_refinement_description
;
1. Fixed Uiso
 At 1.2 times of:
  All C(H) groups, All N(H) groups
 At 1.5 times of:
  All C(H,H,H) groups
2. Restrained distances
 C17A-S2A
 1.8 with sigma of 0.02
 S2A-O8B
 1.8 with sigma of 0.02
 S2A-O8A
 1.5 with sigma of 0.02
 C18B-S2B
 1.8 with sigma of 0.02
 S2B-C18B
 1.8 with sigma of 0.02
 S2B-C17B
 1.8 with sigma of 0.02
 S2A-C18A
 1.8 with sigma of 0.02
 S2B-O8B
 1.5 with sigma of 0.02
3. Others
 Sof(S003)=Sof(O7)=Sof(C16)=Sof(H16A)=Sof(H16B)=Sof(H16C)=Sof(C15)=Sof(H15A)=
 Sof(H15B)=Sof(H15C)=FVAR(1)
 Sof(S2B)=Sof(C18B)=Sof(H18A)=Sof(H18B)=Sof(H18C)=Sof(C17B)=Sof(H17A)=
 Sof(H17B)=Sof(H17C)=Sof(O8B)=FVAR(2)
 Sof(S2A)=Sof(O8A)=Sof(C17A)=Sof(H17D)=Sof(H17E)=Sof(H17F)=Sof(C18A)=Sof(H18D)=
 Sof(H18E)=Sof(H18F)=FVAR(3)
4.a Ternary CH refined with riding coordinates:
 C12(H12), C5(H5)
4.b Me refined with riding coordinates:
 C16(H16A,H16B,H16C), C18B(H18A,H18B,H18C), C15(H15A,H15B,H15C), C17B(H17A,
 H17B,H17C), C17A(H17D,H17E,H17F), C18A(H18D,H18E,H18F)
4.c Aromatic/amide H refined with riding coordinates:
 N3(H3), N6(H6), C1(H1), C8(H8), C9(H9), C2(H2)
4.d Idealised Me refined as rotating group:
 C7(H7A,H7B,H7C), C14(H14A,H14B,H14C)
;
_olex2_submission_special_instructions 'No special instructions were received'
_oxdiff_exptl_absorpt_empirical_details
;
Empirical correction (ABSPACK) includes:
- Absorption correction using spherical harmonics
- Frame scaling
- Detector area scaling
;
_oxdiff_exptl_absorpt_empirical_full_max 1.444
_oxdiff_exptl_absorpt_empirical_full_min 0.527

loop_
_space_group_symop_operation_xyz
'x, y, z'
'-y, x-y, z'
'-x+y, -x, z'
'x+2/3, y+1/3, z+1/3'
'-y+2/3, x-y+1/3, z+1/3'
'-x+y+2/3, -x+1/3, z+1/3'
'x+1/3, y+2/3, z+2/3'
'-y+1/3, x-y+2/3, z+2/3'
'-x+y+1/3, -x+2/3, z+2/3'

loop_
_atom_site_label
_atom_site_type_symbol
_atom_site_fract_x
_atom_site_fract_y
_atom_site_fract_z
_atom_site_U_iso_or_equiv
_atom_site_adp_type
_atom_site_occupancy
_atom_site_site_symmetry_order
_atom_site_calc_flag
_atom_site_refinement_flags_posn
_atom_site_refinement_flags_adp
_atom_site_refinement_flags_occupancy
_atom_site_disorder_assembly
_atom_site_disorder_group
Zn01 Zn 0.35502(4) 0.33193(4) 1.03225(7) 0.0219(2) Uani 1 1 d . . . . .
Zn02 Zn 0.67026(4) 0.64636(4) 0.51584(7) 0.0220(2) Uani 1 1 d . . . . .
S003 S 0.39021(14) 0.24303(12) 0.6614(3) 0.0377(9) Uani 0.769(11) 1 d . . P A 1
S2B S 0.50506(16) 0.57872(16) 0.4076(4) 0.0313(13) Uiso 0.562(12) 1 d D . P B 1
O1 O 0.6139(2) 0.5850(2) 0.8251(5) 0.0261(11) Uani 1 1 d . . . . .
O5 O 0.4018(2) 0.3316(2) 0.1744(5) 0.0256(11) Uani 1 1 d . . . . .
O2 O 0.6663(2) 0.5943(2) 0.6510(5) 0.0243(10) Uani 1 1 d . . . . .
O3 O 0.5410(3) 0.4712(3) 0.5981(6) 0.0355(14) Uani 1 1 d . . . . .
O4 O 0.4141(2) 0.3843(2) 0.3493(5) 0.0277(11) Uani 1 1 d . . . . .
O6 O 0.5495(3) 0.4512(3) 0.0886(6) 0.0386(15) Uani 1 1 d . . . . .
N1 N 0.4035(3) 0.3617(3) 0.8789(5) 0.0198(11) Uani 1 1 d . . . . .
N3 N 0.5714(3) 0.4724(3) 0.8070(6) 0.0218(11) Uani 1 1 d . . . . .
H3 H 0.5625 0.4599 0.8883 0.026 Uiso 1 1 calc R . . . .
N6 N 0.5268(3) 0.4314(3) 0.3030(6) 0.0259(13) Uani 1 1 d . . . . .
H6 H 0.5325 0.4439 0.3846 0.031 Uiso 1 1 calc R . . . .
N4 N 0.6379(3) 0.5982(3) 0.3633(6) 0.0246(12) Uani 1 1 d . . . . .
N5 N 0.6438(3) 0.6136(3) 0.2328(6) 0.0250(13) Uani 1 1 d . . . . .
N2 N 0.3867(3) 0.3599(3) 0.7504(5) 0.0207(11) Uani 1 1 d . . . . .
C4 C 0.5323(3) 0.4552(3) 0.7146(7) 0.0225(13) Uani 1 1 d . . . . .
C13 C 0.4308(3) 0.3636(3) 0.2661(7) 0.0223(13) Uani 1 1 d . . . . .
C3 C 0.4774(3) 0.4162(3) 0.7575(7) 0.0214(13) Uani 1 1 d . . . . .
C11 C 0.5541(3) 0.4663(4) 0.2040(7) 0.0290(16) Uani 1 1 d . . . . .
C12 C 0.4885(3) 0.3740(3) 0.2812(8) 0.0287(15) Uani 1 1 d . . . . .
H12 H 0.4989 0.3622 0.1983 0.034 Uiso 1 1 calc R . . . .
C5 C 0.6278(3) 0.5110(3) 0.7767(7) 0.0238(13) Uani 1 1 d . . . . .
H5 H 0.6481 0.5153 0.8609 0.029 Uiso 1 1 calc R . . . .
C1 C 0.4570(3) 0.3944(3) 0.8842(7) 0.0225(13) Uani 1 1 d . . . . .
H1 H 0.4784 0.4021 0.9619 0.027 Uiso 1 1 calc R . . . .
C10 C 0.5887(3) 0.5233(3) 0.2454(7) 0.0254(14) Uani 1 1 d . . . . .
C8 C 0.6059(3) 0.5450(3) 0.3710(7) 0.0261(15) Uani 1 1 d . . . . .
H8 H 0.5961 0.5245 0.4507 0.031 Uiso 1 1 calc R . . . .
C9 C 0.6144(3) 0.5690(3) 0.1602(7) 0.0263(15) Uani 1 1 d . . . . .
H9 H 0.6112 0.5681 0.0665 0.032 Uiso 1 1 calc R . . . .
C6 C 0.6358(3) 0.5674(3) 0.7468(7) 0.0216(13) Uani 1 1 d . . . . .
O7 O 0.3524(4) 0.2397(4) 0.7703(9) 0.044(2) Uani 0.769(11) 1 d . . P A 1
C2 C 0.4303(3) 0.3926(3) 0.6788(7) 0.0239(14) Uani 1 1 d . . . . .
H2 H 0.4296 0.3992 0.5868 0.029 Uiso 1 1 calc R . . . .
C16 C 0.3787(6) 0.1766(5) 0.6349(14) 0.039(3) Uani 0.769(11) 1 d . . P A 1
H16A H 0.4027 0.1773 0.5643 0.058 Uiso 0.769(11) 1 calc R . P A 1
H16B H 0.3862 0.1630 0.7166 0.058 Uiso 0.769(11) 1 calc R . P A 1
H16C H 0.3407 0.1527 0.6090 0.058 Uiso 0.769(11) 1 calc R . P A 1
C18B C 0.4582(6) 0.5070(5) 0.4079(18) 0.035(3) Uiso 0.562(12) 1 d D . P B 1
H18A H 0.4727 0.4887 0.4627 0.053 Uiso 0.562(12) 1 calc R . P B 1
H18B H 0.4232 0.5000 0.4441 0.053 Uiso 0.562(12) 1 calc R . P B 1
H18C H 0.4530 0.4931 0.3172 0.053 Uiso 0.562(12) 1 calc R . P B 1
C15 C 0.4570(6) 0.2721(6) 0.7290(16) 0.043(3) Uani 0.769(11) 1 d . . P A 1
H15A H 0.4824 0.2747 0.6598 0.065 Uiso 0.769(11) 1 calc R . P A 1
H15B H 0.4682 0.3085 0.7633 0.065 Uiso 0.769(11) 1 calc R . P A 1
H15C H 0.4571 0.2491 0.8011 0.065 Uiso 0.769(11) 1 calc R . P A 1
C7 C 0.6521(4) 0.4889(4) 0.6764(10) 0.0378(19) Uani 1 1 d . . . . .
H7A H 0.6485 0.4548 0.7094 0.057 Uiso 1 1 calc GR . . . .
H7B H 0.6907 0.5156 0.6633 0.057 Uiso 1 1 calc GR . . . .
H7C H 0.6328 0.4822 0.5920 0.057 Uiso 1 1 calc GR . . . .
C14 C 0.4902(5) 0.3406(4) 0.3948(11) 0.042(2) Uani 1 1 d . . . . .
H14A H 0.5279 0.3500 0.4113 0.063 Uiso 1 1 calc GR . . . .
H14B H 0.4685 0.3019 0.3728 0.063 Uiso 1 1 calc GR . . . .
H14C H 0.4753 0.3482 0.4742 0.063 Uiso 1 1 calc GR . . . .
C17B C 0.5000(13) 0.5867(13) 0.579(2) 0.074(7) Uiso 0.562(12) 1 d D . P B 1
H17A H 0.5153 0.5675 0.6277 0.111 Uiso 0.562(12) 1 calc R . P B 1
H17B H 0.5203 0.6255 0.6018 0.111 Uiso 0.562(12) 1 calc R . P B 1
H17C H 0.4617 0.5716 0.6035 0.111 Uiso 0.562(12) 1 calc R . P B 1
S2A S 0.5099(7) 0.5876(7) 0.4825(18) 0.065(6) Uiso 0.217(15) 1 d D . P C 2
O8A O 0.4766(14) 0.5996(15) 0.569(3) 0.049(9) Uiso 0.217(15) 1 d D . P C 2
O8B O 0.4836(10) 0.6057(9) 0.327(2) 0.077(6) Uiso 0.562(12) 1 d D . P B 1
C17A C 0.4614(18) 0.5175(12) 0.497(6) 0.046(11) Uiso 0.217(15) 1 d D . P C 2
H17D H 0.4732 0.4963 0.4444 0.069 Uiso 0.217(15) 1 calc R . P C 2
H17E H 0.4579 0.5066 0.5899 0.069 Uiso 0.217(15) 1 calc R . P C 2
H17F H 0.4261 0.5110 0.4641 0.069 Uiso 0.217(15) 1 calc R . P C 2
C18A C 0.504(3) 0.605(3) 0.313(4) 0.063(17) Uiso 0.217(15) 1 d D . P C 2
H18D H 0.5269 0.5964 0.2557 0.095 Uiso 0.217(15) 1 calc R . P C 2
H18E H 0.4661 0.5835 0.2844 0.095 Uiso 0.217(15) 1 calc R . P C 2
H18F H 0.5163 0.6436 0.3069 0.095 Uiso 0.217(15) 1 calc R . P C 2

loop_
_atom_site_aniso_label
_atom_site_aniso_U_11
_atom_site_aniso_U_22
_atom_site_aniso_U_33
_atom_site_aniso_U_23
_atom_site_aniso_U_13
_atom_site_aniso_U_12
Zn01 0.0306(5) 0.0312(5) 0.0087(4) 0.0017(3) 0.0016(3) 0.0190(4)
Zn02 0.0280(4) 0.0271(4) 0.0101(4) -0.0004(3) -0.0008(3) 0.0131(4)
S003 0.0532(19) 0.0316(15) 0.0266(15) 0.0027(10) -0.0030(12) 0.0199(14)
O1 0.032(3) 0.024(3) 0.020(3) 0.0021(19) 0.004(2) 0.013(2)
O5 0.026(3) 0.028(3) 0.017(2) -0.003(2) -0.006(2) 0.010(2)
O2 0.025(2) 0.030(3) 0.015(2) 0.0046(19) 0.0014(19) 0.011(2)
O3 0.033(3) 0.042(3) 0.016(3) 0.008(2) -0.001(2) 0.007(3)
O4 0.024(3) 0.035(3) 0.015(2) -0.006(2) 0.0029(19) 0.008(2)
O6 0.055(4) 0.033(3) 0.014(2) -0.002(2) -0.007(2) 0.011(3)
N1 0.024(3) 0.021(3) 0.009(2) -0.0010(19) -0.003(2) 0.008(2)
N3 0.026(3) 0.024(3) 0.011(2) 0.002(2) -0.003(2) 0.009(2)
N6 0.027(3) 0.029(3) 0.015(3) 0.001(2) 0.000(2) 0.009(3)
N4 0.031(3) 0.032(3) 0.009(2) 0.000(2) -0.001(2) 0.015(3)
N5 0.028(3) 0.028(3) 0.012(3) 0.001(2) -0.001(2) 0.009(3)
N2 0.024(3) 0.025(3) 0.008(2) 0.002(2) -0.0016(19) 0.007(2)
C4 0.029(3) 0.026(3) 0.015(3) 0.003(2) -0.002(3) 0.016(3)
C13 0.027(3) 0.021(3) 0.012(3) 0.004(2) 0.002(2) 0.007(3)
C3 0.025(3) 0.021(3) 0.011(3) 0.002(2) -0.001(2) 0.007(3)
C11 0.031(4) 0.037(4) 0.014(3) 0.000(3) -0.004(3) 0.013(3)
C12 0.033(4) 0.034(4) 0.023(3) -0.006(3) -0.005(3) 0.019(3)
C5 0.021(3) 0.026(3) 0.021(3) 0.004(3) -0.004(2) 0.009(3)
C1 0.032(4) 0.023(3) 0.009(3) 0.002(2) -0.005(2) 0.011(3)
C10 0.026(3) 0.033(4) 0.015(3) 0.000(3) -0.005(3) 0.013(3)
C8 0.031(4) 0.029(4) 0.012(3) 0.001(3) -0.002(3) 0.010(3)
C9 0.028(4) 0.030(4) 0.015(3) 0.000(3) -0.005(3) 0.010(3)
C6 0.022(3) 0.026(3) 0.013(3) 0.001(2) -0.002(2) 0.009(3)
O7 0.056(6) 0.054(6) 0.034(5) -0.011(4) -0.002(4) 0.035(5)
C2 0.024(3) 0.029(3) 0.013(3) 0.002(2) -0.002(2) 0.008(3)
C16 0.043(6) 0.033(6) 0.050(7) 0.001(5) 0.001(5) 0.026(5)
C15 0.038(6) 0.039(7) 0.058(9) -0.003(6) -0.009(6) 0.023(6)
C7 0.044(5) 0.036(4) 0.037(5) -0.003(4) 0.000(4) 0.022(4)
C14 0.050(5) 0.040(5) 0.037(5) 0.012(4) 0.000(4) 0.023(4)

loop_
_atom_type_symbol
_atom_type_description
_atom_type_scat_dispersion_real
_atom_type_scat_dispersion_imag
_atom_type_scat_source
C C 0.0033 0.0016 'International Tables Vol C Tables 4.2.6.8 and 6.1.1.4'
H H 0.0000 0.0000 'International Tables Vol C Tables 4.2.6.8 and 6.1.1.4'
N N 0.0061 0.0033 'International Tables Vol C Tables 4.2.6.8 and 6.1.1.4'
O O 0.0106 0.0060 'International Tables Vol C Tables 4.2.6.8 and 6.1.1.4'
S S 0.1246 0.1234 'International Tables Vol C Tables 4.2.6.8 and 6.1.1.4'
Zn Zn 0.2839 1.4301 'International Tables Vol C Tables 4.2.6.8 and 6.1.1.4'

loop_
_geom_angle_atom_site_label_1
_geom_angle_atom_site_label_2
_geom_angle_atom_site_label_3
_geom_angle
_geom_angle_site_symmetry_1
_geom_angle_site_symmetry_3
_geom_angle_publ_flag
O5 Zn01 O4 99.8(2) 1_556 9 ?
O5 Zn01 N1 104.5(2) 1_556 . ?
O5 Zn01 N2 114.8(2) 1_556 5 ?
N1 Zn01 O4 112.5(3) . 9 ?
N1 Zn01 N2 120.9(3) . 5 ?
N2 Zn01 O4 102.5(3) 5 9 ?
O1 Zn02 O2 104.0(2) 8_654 . ?
O1 Zn02 N4 111.7(3) 8_654 . ?
O1 Zn02 N5 108.5(3) 8_654 6_565 ?
N4 Zn02 O2 101.0(3) . . ?
N4 Zn02 N5 115.7(3) . 6_565 ?
N5 Zn02 O2 115.2(3) 6_565 . ?
O7 S003 C16 107.3(6) . . ?
O7 S003 C15 108.0(7) . . ?
C16 S003 C15 98.0(6) . . ?
C17B S2B C18B 94.7(12) . . ?
O8B S2B C18B 109.4(11) . . ?
O8B S2B C17B 113.9(15) . . ?
C6 O1 Zn02 121.3(5) . 6_565 ?
C13 O5 Zn01 136.8(5) . 1_554 ?
C6 O2 Zn02 138.1(5) . . ?
C13 O4 Zn01 119.5(5) . 5_554 ?
N2 N1 Zn01 125.1(5) . . ?
C1 N1 Zn01 125.5(5) . . ?
C1 N1 N2 108.5(6) . . ?
C4 N3 C5 121.8(6) . . ?
C11 N6 C12 122.9(7) . . ?
N5 N4 Zn02 126.5(5) . . ?
C8 N4 Zn02 124.5(5) . . ?
C8 N4 N5 109.0(6) . . ?
N4 N5 Zn02 120.7(5) . 8_654 ?
C9 N5 Zn02 131.3(5) . 8_654 ?
C9 N5 N4 107.9(6) . . ?
N1 N2 Zn01 121.0(4) . 9_554 ?
C2 N2 Zn01 131.2(5) . 9_554 ?
C2 N2 N1 107.7(6) . . ?
O3 C4 N3 123.4(7) . . ?
O3 C4 C3 120.2(7) . . ?
N3 C4 C3 116.5(6) . . ?
O5 C13 C12 117.5(7) . . ?
O4 C13 O5 124.4(7) . . ?
O4 C13 C12 118.0(7) . . ?
C1 C3 C4 130.7(6) . . ?
C2 C3 C4 126.6(6) . . ?
C2 C3 C1 102.6(6) . . ?
O6 C11 N6 121.9(8) . . ?
O6 C11 C10 123.3(7) . . ?
N6 C11 C10 114.8(7) . . ?
N6 C12 C13 111.2(7) . . ?
N6 C12 C14 110.4(7) . . ?
C14 C12 C13 108.9(8) . . ?
N3 C5 C6 111.2(6) . . ?
N3 C5 C7 112.7(7) . . ?
C7 C5 C6 115.9(7) . . ?
N1 C1 C3 110.2(6) . . ?
C8 C10 C11 129.8(7) . . ?
C8 C10 C9 104.1(7) . . ?
C9 C10 C11 126.1(7) . . ?
N4 C8 C10 110.0(7) . . ?
N5 C9 C10 109.0(7) . . ?
O1 C6 O2 124.6(7) . . ?
O1 C6 C5 116.6(6) . . ?
O2 C6 C5 118.6(7) . . ?
N2 C2 C3 110.9(6) . . ?
O8A S2A C17A 89(3) . . ?
O8A S2A C18A 110(3) . . ?
C17A S2A C18A 105(3) . . ?

loop_
_geom_bond_atom_site_label_1
_geom_bond_atom_site_label_2
_geom_bond_distance
_geom_bond_site_symmetry_2
_geom_bond_publ_flag
Zn01 O5 1.961(5) 1_556 ?
Zn01 O4 1.986(6) 9 ?
Zn01 N1 1.962(6) . ?
Zn01 N2 1.973(6) 5 ?
Zn02 O1 1.957(6) 8_654 ?
Zn02 O2 1.974(5) . ?
Zn02 N4 1.958(6) . ?
Zn02 N5 1.965(7) 6_565 ?
S003 O7 1.506(10) . ?
S003 C16 1.766(12) . ?
S003 C15 1.783(13) . ?
S2B C18B 1.791(13) . ?
S2B C17B 1.76(2) . ?
S2B O8B 1.447(16) . ?
O1 Zn02 1.957(6) 6_565 ?
O1 C6 1.253(9) . ?
O5 Zn01 1.961(5) 1_554 ?
O5 C13 1.271(9) . ?
O2 C6 1.269(9) . ?
O3 C4 1.242(9) . ?
O4 Zn01 1.986(6) 5_554 ?
O4 C13 1.249(9) . ?
O6 C11 1.227(10) . ?
N1 N2 1.375(8) . ?
N1 C1 1.327(10) . ?
N3 C4 1.343(9) . ?
N3 C5 1.452(9) . ?
N6 C11 1.347(10) . ?
N6 C12 1.455(11) . ?
N4 N5 1.373(8) . ?
N4 C8 1.321(10) . ?
N5 Zn02 1.965(7) 8_654 ?
N5 C9 1.334(10) . ?
N2 Zn01 1.973(6) 9_554 ?
N2 C2 1.330(9) . ?
C4 C3 1.454(10) . ?
C13 C12 1.520(11) . ?
C3 C1 1.414(9) . ?
C3 C2 1.406(10) . ?
C11 C10 1.474(12) . ?
C12 C14 1.504(13) . ?
C5 C6 1.533(11) . ?
C5 C7 1.526(12) . ?
C10 C8 1.388(10) . ?
C10 C9 1.419(11) . ?
S2A O8A 1.45(2) . ?
S2A C17A 1.77(2) . ?
S2A C18A 1.81(3) . ?
